data_8000477
loop_
_publ_author_name
'Wang, Dan'
'Xie, Yufeng'
'Wu, Xinghui'
'Lei, Yunxiang'
'Zhou, Yunbing'
'Cai, Zhengxu'
'Liu, Miaochang'
'Wu, Huayue'
'Huang, Xiaobo'
'Dong, Yuping'

_publ_section_title
;
 Excitation-Dependent Triplet-Singlet Intensity from Organic Host-Guest
 Materials: Tunable Color, White-Light Emission, and Room-Temperature
 Phosphorescence.
;
_journal_issue 7
_journal_name_full 'The journal of physical chemistry letters'
_journal_page_first 1814
_journal_page_last 1821
_journal_paper_doi 10.1021/acs.jpclett.1c00188
_journal_volume 12
_journal_year 2021
_chemical_absolute_configuration unk
_chemical_formula_sum 'C36 H32 N4 O'
_chemical_formula_weight 536.65
_space_group_crystal_system monoclinic
_space_group_IT_number 4
_space_group_name_Hall 'P 2yb'
_space_group_name_H-M_alt 'P 1 21 1'
_atom_sites_solution_hydrogens geom
_audit_creation_method SHELXL-2013
_cell_angle_alpha 90
_cell_angle_beta 100.8860(10)
_cell_angle_gamma 90
_cell_formula_units_Z 2
_cell_length_a 12.6111(5)
_cell_length_b 7.5598(3)
_cell_length_c 15.0851(6)
_cell_measurement_reflns_used 9986
_cell_measurement_temperature 293(2)
_cell_measurement_theta_max 53.811
_cell_measurement_theta_min 5.500
_cell_volume 1412.29(10)
_computing_cell_refinement 'Bruker SAINT'
_computing_data_collection 'Bruker APEX2'
_computing_data_reduction 'Bruker SAINT'
_computing_molecular_graphics 'Bruker SHELXTL'
_computing_publication_material 'Bruker SHELXTL'
_computing_structure_refinement 'SHELXL-2013 (Sheldrick, 2013)'
_computing_structure_solution 'SHELXS-97 (Sheldrick 2008)'
_diffrn_ambient_temperature 293(2)
_diffrn_measured_fraction_theta_full 0.995
_diffrn_measured_fraction_theta_max 0.995
_diffrn_measurement_device_type 'Bruker APEX-II CCD'
_diffrn_measurement_method '\f and \w scans'
_diffrn_radiation_type MoK\a
_diffrn_radiation_wavelength 0.71073
_diffrn_reflns_av_R_equivalents 0.0509
_diffrn_reflns_av_unetI/netI 0.0345
_diffrn_reflns_Laue_measured_fraction_full 0.995
_diffrn_reflns_Laue_measured_fraction_max 0.995
_diffrn_reflns_limit_h_max 15
_diffrn_reflns_limit_h_min -15
_diffrn_reflns_limit_k_max 9
_diffrn_reflns_limit_k_min -9
_diffrn_reflns_limit_l_max 18
_diffrn_reflns_limit_l_min -18
_diffrn_reflns_number 29614
_diffrn_reflns_point_group_measured_fraction_full 0.995
_diffrn_reflns_point_group_measured_fraction_max 0.996
_diffrn_reflns_theta_full 25.242
_diffrn_reflns_theta_max 25.999
_diffrn_reflns_theta_min 2.926
_exptl_absorpt_coefficient_mu 0.077
_exptl_absorpt_correction_T_max 0.7456
_exptl_absorpt_correction_T_min 0.6042
_exptl_absorpt_correction_type multi-scan
_exptl_absorpt_process_details sadabs
_exptl_crystal_colour colorless
_exptl_crystal_density_diffrn 1.262
_exptl_crystal_description prismatic
_exptl_crystal_F_000 568
_exptl_crystal_size_max 0.190
_exptl_crystal_size_mid 0.140
_exptl_crystal_size_min 0.070
_refine_diff_density_max 0.139
_refine_diff_density_min -0.138
_refine_diff_density_rms 0.026
_refine_ls_abs_structure_details
; 
 Flack x determined using 1979 quotients [(I+)-(I-)]/[(I+)+(I-)] 
 (Parsons and Flack (2004), Acta Cryst. A60, s61). 
;
_refine_ls_abs_structure_Flack -1.1(7)
_refine_ls_extinction_coef 0.051(7)
_refine_ls_extinction_expression Fc^*^=kFc[1+0.001xFc^2^\l^3^/sin(2\q)]^-1/4^
_refine_ls_extinction_method SHELXL
_refine_ls_goodness_of_fit_ref 1.053
_refine_ls_hydrogen_treatment constr
_refine_ls_matrix_type full
_refine_ls_number_parameters 374
_refine_ls_number_reflns 5534
_refine_ls_number_restraints 1
_refine_ls_restrained_S_all 1.052
_refine_ls_R_factor_all 0.0469
_refine_ls_R_factor_gt 0.0379
_refine_ls_shift/su_max 0.000
_refine_ls_shift/su_mean 0.000
_refine_ls_structure_factor_coef Fsqd
_refine_ls_weighting_details 'w=1/[\s^2^(Fo^2^)+(0.0464P)^2^+0.1358P] where P=(Fo^2^+2Fc^2^)/3'
_refine_ls_weighting_scheme calc
_refine_ls_wR_factor_gt 0.0910
_refine_ls_wR_factor_ref 0.0981
_reflns_Friedel_coverage 0.852
_reflns_Friedel_fraction_full 0.996
_reflns_Friedel_fraction_max 0.996
_reflns_number_gt 4832
_reflns_number_total 5534
_reflns_threshold_expression 'I > 2\s(I)'
_cod_data_source_file jz1c00188_si_006.cif
_cod_data_source_block mo_dd20133_0m
_cod_depositor_comments 'Adding full bibliography for 8000474--8000477.cif.'
_cod_original_sg_symbol_H-M 'P 21'
_cod_database_code 8000477
_shelx_space_group_comment
; 
The symmetry employed for this shelxl refinement is uniquely defined 
by the following loop, which should always be used as a source of 
symmetry information in preference to the above space-group names. 
They are only intended as comments. 
;
_shelx_estimated_absorpt_t_min 0.985
_shelx_estimated_absorpt_t_max 0.995
_shelxl_version_number 2013-4

loop_
_space_group_symop_operation_xyz
'x, y, z'
'-x, y+1/2, -z'

loop_
_atom_site_label
_atom_site_type_symbol
_atom_site_fract_x
_atom_site_fract_y
_atom_site_fract_z
_atom_site_U_iso_or_equiv
_atom_site_adp_type
_atom_site_occupancy
_atom_site_site_symmetry_order
_atom_site_calc_flag
_atom_site_refinement_flags_posn
_atom_site_refinement_flags_adp
_atom_site_refinement_flags_occupancy
_atom_site_disorder_assembly
_atom_site_disorder_group
O1 O 0.96931(13) 0.5521(3) 0.91434(10) 0.0508(4) Uani 1 1 d . . . . .
N1 N 0.99267(16) 0.6285(3) 0.63636(13) 0.0467(5) Uani 1 1 d . . . . .
N2 N 0.7719(2) 0.5096(5) 1.03753(16) 0.0862(10) Uani 1 1 d . . . . .
N3 N 1.09166(15) 0.5674(3) 0.77774(13) 0.0468(5) Uani 1 1 d . . . . .
N4 N 0.43139(15) 0.5570(3) 0.30821(12) 0.0453(5) Uani 1 1 d . . . . .
C1 C 0.8989(2) 0.6344(4) 0.57493(16) 0.0463(6) Uani 1 1 d . . . . .
C2 C 0.80055(18) 0.5875(3) 0.59474(14) 0.0405(5) Uani 1 1 d . . . . .
C3 C 0.79473(18) 0.5561(3) 0.68667(14) 0.0381(5) Uani 1 1 d . . . . .
C4 C 0.69499(19) 0.5303(3) 0.71489(15) 0.0436(5) Uani 1 1 d . . . . .
H4 H 0.6327 0.5213 0.6709 0.052 Uiso 1 1 calc R U . . .
C5 C 0.6854(2) 0.5179(4) 0.80299(16) 0.0466(6) Uani 1 1 d . . . . .
C6 C 0.7817(2) 0.5289(4) 0.86831(14) 0.0457(6) Uani 1 1 d . . . . .
C7 C 0.88162(19) 0.5486(3) 0.84473(14) 0.0420(5) Uani 1 1 d . . . . .
C8 C 0.89227(17) 0.5582(3) 0.75285(14) 0.0382(5) Uani 1 1 d . . . . .
C9 C 0.99209(18) 0.5822(3) 0.72045(15) 0.0413(5) Uani 1 1 d . . . . .
C10 C 0.9120(2) 0.6924(5) 0.48262(18) 0.0680(9) Uani 1 1 d . . . . .
H10A H 0.9670 0.7816 0.4879 0.102 Uiso 1 1 calc R U . . .
H10B H 0.8449 0.7400 0.4508 0.102 Uiso 1 1 calc R U . . .
H10C H 0.9324 0.5929 0.4500 0.102 Uiso 1 1 calc R U . . .
C11 C 0.5782(2) 0.4985(5) 0.83068(19) 0.0637(8) Uani 1 1 d . . . . .
H11A H 0.5620 0.6043 0.8607 0.096 Uiso 1 1 calc R U . . .
H11B H 0.5804 0.3996 0.8710 0.096 Uiso 1 1 calc R U . . .
H11C H 0.5233 0.4790 0.7782 0.096 Uiso 1 1 calc R U . . .
C12 C 0.7770(2) 0.5191(4) 0.96303(17) 0.0586(7) Uani 1 1 d . . . . .
C13 C 1.1205(2) 0.3966(4) 0.82216(15) 0.0463(6) Uani 1 1 d . . . . .
H13A H 1.0555 0.3382 0.8326 0.056 Uiso 1 1 calc R U . . .
H13B H 1.1669 0.4166 0.8803 0.056 Uiso 1 1 calc R U . . .
C14 C 1.1780(2) 0.2776(4) 0.76528(18) 0.0535(7) Uani 1 1 d . . . . .
H14A H 1.1285 0.2461 0.7102 0.064 Uiso 1 1 calc R U . . .
H14B H 1.2000 0.1694 0.7983 0.064 Uiso 1 1 calc R U . . .
C15 C 1.2770(2) 0.3674(5) 0.7413(2) 0.0644(8) Uani 1 1 d . . . . .
H15A H 1.3306 0.3862 0.7957 0.077 Uiso 1 1 calc R U . . .
H15B H 1.3085 0.2919 0.7012 0.077 Uiso 1 1 calc R U . . .
C16 C 1.2456(2) 0.5426(5) 0.6959(2) 0.0660(8) Uani 1 1 d . . . . .
H16A H 1.2007 0.5220 0.6372 0.079 Uiso 1 1 calc R U . . .
H16B H 1.3101 0.6044 0.6869 0.079 Uiso 1 1 calc R U . . .
C17 C 1.1847(2) 0.6566(4) 0.7522(2) 0.0605(7) Uani 1 1 d . . . . .
H17A H 1.2339 0.6927 0.8067 0.073 Uiso 1 1 calc R U . . .
H17B H 1.1598 0.7626 0.7184 0.073 Uiso 1 1 calc R U . . .
C18 C 1.0056(3) 0.7240(4) 0.9450(2) 0.0803(11) Uani 1 1 d . . . . .
H18A H 1.0288 0.7872 0.8969 0.120 Uiso 1 1 calc R U . . .
H18B H 1.0649 0.7133 0.9950 0.120 Uiso 1 1 calc R U . . .
H18C H 0.9476 0.7871 0.9638 0.120 Uiso 1 1 calc R U . . .
C19 C 0.70205(18) 0.5783(3) 0.52175(14) 0.0407(5) Uani 1 1 d . . . . .
C20 C 0.69316(19) 0.4491(3) 0.45462(15) 0.0434(6) Uani 1 1 d . . . . .
H20 H 0.7485 0.3672 0.4562 0.052 Uiso 1 1 calc R U . . .
C21 C 0.60395(19) 0.4403(3) 0.38587(15) 0.0440(6) Uani 1 1 d . . . . .
H21 H 0.5988 0.3506 0.3431 0.053 Uiso 1 1 calc R U . . .
C22 C 0.52211(17) 0.5642(3) 0.38016(14) 0.0400(5) Uani 1 1 d . . . . .
C23 C 0.5297(2) 0.6943(3) 0.44572(16) 0.0453(6) Uani 1 1 d . . . . .
H23 H 0.4757 0.7792 0.4426 0.054 Uiso 1 1 calc R U . . .
C24 C 0.6176(2) 0.6975(3) 0.51574(16) 0.0455(6) Uani 1 1 d . . . . .
H24 H 0.6203 0.7828 0.5605 0.055 Uiso 1 1 calc R U . . .
C25 C 0.4352(2) 0.5270(4) 0.21705(15) 0.0475(6) Uani 1 1 d . . . . .
C26 C 0.5229(2) 0.5117(5) 0.17502(17) 0.0604(8) Uani 1 1 d . . . . .
H26 H 0.5931 0.5170 0.2078 0.073 Uiso 1 1 calc R U . . .
C27 C 0.5027(3) 0.4885(6) 0.08288(19) 0.0856(12) Uani 1 1 d . . . . .
H27 H 0.5604 0.4780 0.0529 0.103 Uiso 1 1 calc R U . . .
C28 C 0.3983(3) 0.4803(7) 0.0340(2) 0.0997(15) Uani 1 1 d . . . . .
H28 H 0.3871 0.4627 -0.0281 0.120 Uiso 1 1 calc R U . . .
C29 C 0.3116(3) 0.4978(6) 0.07517(19) 0.0802(11) Uani 1 1 d . . . . .
H29 H 0.2418 0.4935 0.0415 0.096 Uiso 1 1 calc R U . . .
C30 C 0.3287(2) 0.5222(4) 0.16840(16) 0.0538(6) Uani 1 1 d . . . . .
C31 C 0.2579(2) 0.5473(4) 0.23130(17) 0.0502(6) Uani 1 1 d . . . . .
C32 C 0.1456(2) 0.5500(4) 0.2237(2) 0.0663(8) Uani 1 1 d . . . . .
H32 H 0.1006 0.5388 0.1675 0.080 Uiso 1 1 calc R U . . .
C33 C 0.1027(2) 0.5694(5) 0.3003(3) 0.0714(9) Uani 1 1 d . . . . .
H33 H 0.0281 0.5689 0.2959 0.086 Uiso 1 1 calc R U . . .
C34 C 0.1684(2) 0.5895(4) 0.3834(2) 0.0669(8) Uani 1 1 d . . . . .
H34 H 0.1371 0.6028 0.4341 0.080 Uiso 1 1 calc R U . . .
C35 C 0.2790(2) 0.5905(4) 0.39371(19) 0.0533(6) Uani 1 1 d . . . . .
H35 H 0.3228 0.6050 0.4502 0.064 Uiso 1 1 calc R U . . .
C36 C 0.32307(18) 0.5690(3) 0.31684(16) 0.0433(5) Uani 1 1 d . . . . .

loop_
_atom_site_aniso_label
_atom_site_aniso_U_11
_atom_site_aniso_U_22
_atom_site_aniso_U_33
_atom_site_aniso_U_23
_atom_site_aniso_U_13
_atom_site_aniso_U_12
O1 0.0507(10) 0.0623(11) 0.0352(8) -0.0037(8) -0.0030(7) 0.0073(9)
N1 0.0368(11) 0.0630(13) 0.0403(10) 0.0073(9) 0.0071(8) 0.0038(9)
N2 0.0881(19) 0.132(3) 0.0421(13) -0.0001(15) 0.0205(13) 0.0152(19)
N3 0.0357(10) 0.0544(12) 0.0466(11) 0.0047(10) -0.0012(8) -0.0020(10)
N4 0.0376(10) 0.0610(13) 0.0354(9) -0.0054(10) 0.0018(8) 0.0001(11)
C1 0.0405(13) 0.0613(16) 0.0367(12) 0.0085(11) 0.0061(10) 0.0075(11)
C2 0.0384(12) 0.0484(13) 0.0335(11) 0.0007(10) 0.0036(9) 0.0054(11)
C3 0.0388(11) 0.0414(13) 0.0327(10) -0.0039(10) 0.0032(9) 0.0014(11)
C4 0.0373(12) 0.0533(14) 0.0388(11) -0.0058(11) 0.0037(9) -0.0038(11)
C5 0.0447(13) 0.0546(14) 0.0415(12) -0.0047(11) 0.0112(10) -0.0011(11)
C6 0.0512(14) 0.0517(14) 0.0352(11) -0.0034(11) 0.0108(10) 0.0030(12)
C7 0.0451(13) 0.0459(13) 0.0327(10) -0.0046(11) 0.0018(9) 0.0034(11)
C8 0.0379(12) 0.0416(12) 0.0338(10) -0.0029(10) 0.0037(9) 0.0010(10)
C9 0.0372(12) 0.0470(13) 0.0371(11) 0.0011(10) 0.0005(9) 0.0012(11)
C10 0.0496(16) 0.110(3) 0.0461(15) 0.0209(16) 0.0130(13) 0.0055(17)
C11 0.0509(15) 0.086(2) 0.0573(16) -0.0039(15) 0.0192(13) -0.0043(15)
C12 0.0593(16) 0.0759(19) 0.0418(14) -0.0042(13) 0.0126(12) 0.0091(15)
C13 0.0418(14) 0.0613(15) 0.0336(12) 0.0047(11) 0.0013(10) 0.0034(11)
C14 0.0522(16) 0.0608(16) 0.0482(15) 0.0042(12) 0.0114(12) 0.0044(13)
C15 0.0441(16) 0.085(2) 0.0654(18) 0.0070(15) 0.0145(13) 0.0071(15)
C16 0.0429(14) 0.081(2) 0.0759(18) 0.0129(17) 0.0151(13) -0.0128(15)
C17 0.0430(15) 0.0611(17) 0.0724(18) 0.0039(14) -0.0019(13) -0.0133(13)
C18 0.084(2) 0.073(2) 0.069(2) -0.0206(16) -0.0257(18) 0.0025(18)
C19 0.0402(12) 0.0513(13) 0.0299(10) 0.0016(10) 0.0050(9) 0.0032(11)
C20 0.0409(13) 0.0491(14) 0.0396(12) -0.0011(10) 0.0065(10) 0.0098(11)
C21 0.0450(13) 0.0501(14) 0.0365(12) -0.0077(11) 0.0063(10) 0.0030(11)
C22 0.0353(11) 0.0499(13) 0.0338(10) -0.0009(10) 0.0037(9) -0.0003(11)
C23 0.0403(13) 0.0509(14) 0.0428(13) -0.0060(11) 0.0028(10) 0.0097(11)
C24 0.0435(14) 0.0527(14) 0.0386(12) -0.0096(11) 0.0031(10) 0.0058(12)
C25 0.0476(14) 0.0583(15) 0.0345(11) -0.0028(11) 0.0027(10) -0.0059(12)
C26 0.0519(15) 0.084(2) 0.0442(13) -0.0050(14) 0.0071(11) -0.0079(15)
C27 0.078(2) 0.138(3) 0.0445(15) -0.0072(19) 0.0208(15) -0.013(2)
C28 0.091(3) 0.169(5) 0.0361(15) -0.008(2) 0.0027(16) -0.013(3)
C29 0.069(2) 0.120(3) 0.0431(15) -0.0037(18) -0.0099(14) -0.013(2)
C30 0.0513(15) 0.0602(16) 0.0443(13) 0.0006(13) -0.0052(11) -0.0067(13)
C31 0.0421(13) 0.0502(14) 0.0537(13) 0.0036(12) -0.0030(11) -0.0005(12)
C32 0.0446(15) 0.0653(19) 0.080(2) 0.0018(17) -0.0106(14) -0.0035(15)
C33 0.0387(14) 0.072(2) 0.103(2) 0.0006(19) 0.0123(16) 0.0031(15)
C34 0.0500(16) 0.0669(18) 0.087(2) 0.0009(17) 0.0211(15) 0.0085(15)
C35 0.0470(14) 0.0559(16) 0.0578(15) -0.0029(12) 0.0116(12) 0.0078(13)
C36 0.0374(12) 0.0419(12) 0.0483(13) 0.0010(11) 0.0020(10) 0.0007(11)

loop_
_atom_type_symbol
_atom_type_description
_atom_type_scat_dispersion_real
_atom_type_scat_dispersion_imag
_atom_type_scat_source
C C 0.0033 0.0016 'International Tables Vol C Tables 4.2.6.8 and 6.1.1.4'
H H 0.0000 0.0000 'International Tables Vol C Tables 4.2.6.8 and 6.1.1.4'
N N 0.0061 0.0033 'International Tables Vol C Tables 4.2.6.8 and 6.1.1.4'
O O 0.0106 0.0060 'International Tables Vol C Tables 4.2.6.8 and 6.1.1.4'

loop_
_geom_angle_atom_site_label_1
_geom_angle_atom_site_label_2
_geom_angle_atom_site_label_3
_geom_angle
_geom_angle_site_symmetry_1
_geom_angle_site_symmetry_3
_geom_angle_publ_flag
C7 O1 C18 115.4(2) . . ?
C9 N1 C1 120.2(2) . . ?
C9 N3 C17 118.3(2) . . ?
C9 N3 C13 118.1(2) . . ?
C17 N3 C13 112.5(2) . . ?
C36 N4 C25 108.45(18) . . ?
C36 N4 C22 125.84(18) . . ?
C25 N4 C22 125.63(19) . . ?
N1 C1 C2 123.2(2) . . ?
N1 C1 C10 114.1(2) . . ?
C2 C1 C10 122.6(2) . . ?
C1 C2 C3 118.0(2) . . ?
C1 C2 C19 120.58(19) . . ?
C3 C2 C19 121.37(19) . . ?
C4 C3 C2 121.91(19) . . ?
C4 C3 C8 119.17(18) . . ?
C2 C3 C8 118.87(19) . . ?
C5 C4 C3 123.5(2) . . ?
C5 C4 H4 118.3 . . ?
C3 C4 H4 118.3 . . ?
C4 C5 C6 117.0(2) . . ?
C4 C5 C11 122.1(2) . . ?
C6 C5 C11 120.9(2) . . ?
C7 C6 C5 122.2(2) . . ?
C7 C6 C12 118.1(2) . . ?
C5 C6 C12 119.7(2) . . ?
O1 C7 C6 116.56(19) . . ?
O1 C7 C8 122.3(2) . . ?
C6 C7 C8 121.10(19) . . ?
C7 C8 C3 116.97(19) . . ?
C7 C8 C9 125.85(19) . . ?
C3 C8 C9 117.03(18) . . ?
N1 C9 N3 116.9(2) . . ?
N1 C9 C8 121.5(2) . . ?
N3 C9 C8 121.52(19) . . ?
C1 C10 H10A 109.5 . . ?
C1 C10 H10B 109.5 . . ?
H10A C10 H10B 109.5 . . ?
C1 C10 H10C 109.5 . . ?
H10A C10 H10C 109.5 . . ?
H10B C10 H10C 109.5 . . ?
C5 C11 H11A 109.5 . . ?
C5 C11 H11B 109.5 . . ?
H11A C11 H11B 109.5 . . ?
C5 C11 H11C 109.5 . . ?
H11A C11 H11C 109.5 . . ?
H11B C11 H11C 109.5 . . ?
N2 C12 C6 178.9(4) . . ?
N3 C13 C14 111.5(2) . . ?
N3 C13 H13A 109.3 . . ?
C14 C13 H13A 109.3 . . ?
N3 C13 H13B 109.3 . . ?
C14 C13 H13B 109.3 . . ?
H13A C13 H13B 108.0 . . ?
C13 C14 C15 111.7(3) . . ?
C13 C14 H14A 109.3 . . ?
C15 C14 H14A 109.3 . . ?
C13 C14 H14B 109.3 . . ?
C15 C14 H14B 109.3 . . ?
H14A C14 H14B 107.9 . . ?
C16 C15 C14 110.0(2) . . ?
C16 C15 H15A 109.7 . . ?
C14 C15 H15A 109.7 . . ?
C16 C15 H15B 109.7 . . ?
C14 C15 H15B 109.7 . . ?
H15A C15 H15B 108.2 . . ?
C15 C16 C17 111.2(3) . . ?
C15 C16 H16A 109.4 . . ?
C17 C16 H16A 109.4 . . ?
C15 C16 H16B 109.4 . . ?
C17 C16 H16B 109.4 . . ?
H16A C16 H16B 108.0 . . ?
N3 C17 C16 113.6(3) . . ?
N3 C17 H17A 108.8 . . ?
C16 C17 H17A 108.8 . . ?
N3 C17 H17B 108.8 . . ?
C16 C17 H17B 108.8 . . ?
H17A C17 H17B 107.7 . . ?
O1 C18 H18A 109.5 . . ?
O1 C18 H18B 109.5 . . ?
H18A C18 H18B 109.5 . . ?
O1 C18 H18C 109.5 . . ?
H18A C18 H18C 109.5 . . ?
H18B C18 H18C 109.5 . . ?
C24 C19 C20 116.9(2) . . ?
C24 C19 C2 122.6(2) . . ?
C20 C19 C2 120.5(2) . . ?
C21 C20 C19 121.4(2) . . ?
C21 C20 H20 119.3 . . ?
C19 C20 H20 119.3 . . ?
C20 C21 C22 120.5(2) . . ?
C20 C21 H21 119.8 . . ?
C22 C21 H21 119.8 . . ?
C21 C22 C23 119.1(2) . . ?
C21 C22 N4 120.3(2) . . ?
C23 C22 N4 120.6(2) . . ?
C24 C23 C22 119.7(2) . . ?
C24 C23 H23 120.2 . . ?
C22 C23 H23 120.2 . . ?
C23 C24 C19 122.4(2) . . ?
C23 C24 H24 118.8 . . ?
C19 C24 H24 118.8 . . ?
C26 C25 N4 130.0(2) . . ?
C26 C25 C30 121.9(2) . . ?
N4 C25 C30 108.0(2) . . ?
C27 C26 C25 117.6(3) . . ?
C27 C26 H26 121.2 . . ?
C25 C26 H26 121.2 . . ?
C26 C27 C28 121.3(3) . . ?
C26 C27 H27 119.3 . . ?
C28 C27 H27 119.3 . . ?
C29 C28 C27 121.2(3) . . ?
C29 C28 H28 119.4 . . ?
C27 C28 H28 119.4 . . ?
C28 C29 C30 119.2(3) . . ?
C28 C29 H29 120.4 . . ?
C30 C29 H29 120.4 . . ?
C29 C30 C25 118.8(3) . . ?
C29 C30 C31 133.5(3) . . ?
C25 C30 C31 107.7(2) . . ?
C32 C31 C36 118.8(3) . . ?
C32 C31 C30 134.0(2) . . ?
C36 C31 C30 107.1(2) . . ?
C33 C32 C31 119.0(3) . . ?
C33 C32 H32 120.5 . . ?
C31 C32 H32 120.5 . . ?
C34 C33 C32 120.9(3) . . ?
C34 C33 H33 119.5 . . ?
C32 C33 H33 119.5 . . ?
C33 C34 C35 121.9(3) . . ?
C33 C34 H34 119.1 . . ?
C35 C34 H34 119.1 . . ?
C34 C35 C36 117.6(3) . . ?
C34 C35 H35 121.2 . . ?
C36 C35 H35 121.2 . . ?
C35 C36 N4 129.6(2) . . ?
C35 C36 C31 121.7(2) . . ?
N4 C36 C31 108.6(2) . . ?

loop_
_geom_bond_atom_site_label_1
_geom_bond_atom_site_label_2
_geom_bond_distance
_geom_bond_site_symmetry_2
_geom_bond_publ_flag
O1 C7 1.374(3) . ?
O1 C18 1.426(4) . ?
N1 C9 1.317(3) . ?
N1 C1 1.358(3) . ?
N2 C12 1.140(3) . ?
N3 C9 1.388(3) . ?
N3 C17 1.466(3) . ?
N3 C13 1.468(3) . ?
N4 C36 1.399(3) . ?
N4 C25 1.404(3) . ?
N4 C22 1.422(3) . ?
C1 C2 1.376(3) . ?
C1 C10 1.499(3) . ?
C2 C3 1.422(3) . ?
C2 C19 1.498(3) . ?
C3 C4 1.416(3) . ?
C3 C8 1.430(3) . ?
C4 C5 1.360(3) . ?
C4 H4 0.9300 . ?
C5 C6 1.415(3) . ?
C5 C11 1.496(3) . ?
C6 C7 1.380(3) . ?
C6 C12 1.443(3) . ?
C7 C8 1.419(3) . ?
C8 C9 1.445(3) . ?
C10 H10A 0.9600 . ?
C10 H10B 0.9600 . ?
C10 H10C 0.9600 . ?
C11 H11A 0.9600 . ?
C11 H11B 0.9600 . ?
C11 H11C 0.9600 . ?
C13 C14 1.519(4) . ?
C13 H13A 0.9700 . ?
C13 H13B 0.9700 . ?
C14 C15 1.523(4) . ?
C14 H14A 0.9700 . ?
C14 H14B 0.9700 . ?
C15 C16 1.509(5) . ?
C15 H15A 0.9700 . ?
C15 H15B 0.9700 . ?
C16 C17 1.517(5) . ?
C16 H16A 0.9700 . ?
C16 H16B 0.9700 . ?
C17 H17A 0.9700 . ?
C17 H17B 0.9700 . ?
C18 H18A 0.9600 . ?
C18 H18B 0.9600 . ?
C18 H18C 0.9600 . ?
C19 C24 1.385(3) . ?
C19 C20 1.396(3) . ?
C20 C21 1.380(3) . ?
C20 H20 0.9300 . ?
C21 C22 1.384(3) . ?
C21 H21 0.9300 . ?
C22 C23 1.386(3) . ?
C23 C24 1.380(3) . ?
C23 H23 0.9300 . ?
C24 H24 0.9300 . ?
C25 C26 1.380(4) . ?
C25 C30 1.404(3) . ?
C26 C27 1.376(4) . ?
C26 H26 0.9300 . ?
C27 C28 1.384(5) . ?
C27 H27 0.9300 . ?
C28 C29 1.362(5) . ?
C28 H28 0.9300 . ?
C29 C30 1.394(4) . ?
C29 H29 0.9300 . ?
C30 C31 1.433(4) . ?
C31 C32 1.399(4) . ?
C31 C36 1.402(3) . ?
C32 C33 1.375(5) . ?
C32 H32 0.9300 . ?
C33 C34 1.374(4) . ?
C33 H33 0.9300 . ?
C34 C35 1.374(4) . ?
C34 H34 0.9300 . ?
C35 C36 1.387(4) . ?
C35 H35 0.9300 . ?

loop_
_geom_hbond_atom_site_label_D
_geom_hbond_atom_site_label_H
_geom_hbond_atom_site_label_A
_geom_hbond_distance_DH
_geom_hbond_distance_HA
_geom_hbond_distance_DA
_geom_hbond_angle_DHA
_geom_hbond_site_symmetry_A
C18 H18A N3 0.96 2.68 3.159(4) 111.7 .
C18 H18A N3 0.96 2.68 3.159(4) 111.7 .

loop_
_geom_torsion_atom_site_label_1
_geom_torsion_atom_site_label_2
_geom_torsion_atom_site_label_3
_geom_torsion_atom_site_label_4
_geom_torsion
_geom_torsion_site_symmetry_1
_geom_torsion_site_symmetry_2
_geom_torsion_site_symmetry_3
_geom_torsion_site_symmetry_4
_geom_torsion_publ_flag
C9 N1 C1 C2 -2.5(4) . . . . ?
C9 N1 C1 C10 178.9(3) . . . . ?
N1 C1 C2 C3 9.3(4) . . . . ?
C10 C1 C2 C3 -172.2(3) . . . . ?
N1 C1 C2 C19 -173.4(2) . . . . ?
C10 C1 C2 C19 5.1(4) . . . . ?
C1 C2 C3 C4 171.5(2) . . . . ?
C19 C2 C3 C4 -5.7(4) . . . . ?
C1 C2 C3 C8 -5.8(3) . . . . ?
C19 C2 C3 C8 177.0(2) . . . . ?
C2 C3 C4 C5 -173.1(2) . . . . ?
C8 C3 C4 C5 4.2(4) . . . . ?
C3 C4 C5 C6 -1.1(4) . . . . ?
C3 C4 C5 C11 177.3(3) . . . . ?
C4 C5 C6 C7 -1.0(4) . . . . ?
C11 C5 C6 C7 -179.3(3) . . . . ?
C4 C5 C6 C12 179.2(3) . . . . ?
C11 C5 C6 C12 0.8(4) . . . . ?
C18 O1 C7 C6 -95.4(3) . . . . ?
C18 O1 C7 C8 86.8(3) . . . . ?
C5 C6 C7 O1 -178.1(2) . . . . ?
C12 C6 C7 O1 1.8(4) . . . . ?
C5 C6 C7 C8 -0.2(4) . . . . ?
C12 C6 C7 C8 179.7(2) . . . . ?
O1 C7 C8 C3 -179.0(2) . . . . ?
C6 C7 C8 C3 3.3(3) . . . . ?
O1 C7 C8 C9 -3.6(4) . . . . ?
C6 C7 C8 C9 178.7(2) . . . . ?
C4 C3 C8 C7 -5.1(3) . . . . ?
C2 C3 C8 C7 172.3(2) . . . . ?
C4 C3 C8 C9 179.0(2) . . . . ?
C2 C3 C8 C9 -3.6(3) . . . . ?
C1 N1 C9 N3 175.7(2) . . . . ?
C1 N1 C9 C8 -7.9(4) . . . . ?
C17 N3 C9 N1 19.6(3) . . . . ?
C13 N3 C9 N1 -121.8(2) . . . . ?
C17 N3 C9 C8 -156.8(2) . . . . ?
C13 N3 C9 C8 61.8(3) . . . . ?
C7 C8 C9 N1 -164.7(2) . . . . ?
C3 C8 C9 N1 10.7(3) . . . . ?
C7 C8 C9 N3 11.5(4) . . . . ?
C3 C8 C9 N3 -173.0(2) . . . . ?
C9 N3 C13 C14 89.7(3) . . . . ?
C17 N3 C13 C14 -53.8(3) . . . . ?
N3 C13 C14 C15 55.3(3) . . . . ?
C13 C14 C15 C16 -54.8(3) . . . . ?
C14 C15 C16 C17 52.9(3) . . . . ?
C9 N3 C17 C16 -90.1(3) . . . . ?
C13 N3 C17 C16 53.3(3) . . . . ?
C15 C16 C17 N3 -53.1(3) . . . . ?
C1 C2 C19 C24 -110.8(3) . . . . ?
C3 C2 C19 C24 66.3(3) . . . . ?
C1 C2 C19 C20 67.5(3) . . . . ?
C3 C2 C19 C20 -115.3(3) . . . . ?
C24 C19 C20 C21 -0.4(4) . . . . ?
C2 C19 C20 C21 -178.8(2) . . . . ?
C19 C20 C21 C22 2.2(4) . . . . ?
C20 C21 C22 C23 -1.7(4) . . . . ?
C20 C21 C22 N4 178.7(2) . . . . ?
C36 N4 C22 C21 132.4(3) . . . . ?
C25 N4 C22 C21 -43.9(4) . . . . ?
C36 N4 C22 C23 -47.2(4) . . . . ?
C25 N4 C22 C23 136.5(3) . . . . ?
C21 C22 C23 C24 -0.6(4) . . . . ?
N4 C22 C23 C24 179.1(2) . . . . ?
C22 C23 C24 C19 2.4(4) . . . . ?
C20 C19 C24 C23 -1.9(4) . . . . ?
C2 C19 C24 C23 176.5(2) . . . . ?
C36 N4 C25 C26 177.6(3) . . . . ?
C22 N4 C25 C26 -5.5(5) . . . . ?
C36 N4 C25 C30 0.7(3) . . . . ?
C22 N4 C25 C30 177.5(2) . . . . ?
N4 C25 C26 C27 -177.7(3) . . . . ?
C30 C25 C26 C27 -1.1(5) . . . . ?
C25 C26 C27 C28 -0.1(6) . . . . ?
C26 C27 C28 C29 1.0(7) . . . . ?
C27 C28 C29 C30 -0.7(7) . . . . ?
C28 C29 C30 C25 -0.4(6) . . . . ?
C28 C29 C30 C31 178.8(4) . . . . ?
C26 C25 C30 C29 1.3(4) . . . . ?
N4 C25 C30 C29 178.6(3) . . . . ?
C26 C25 C30 C31 -178.1(3) . . . . ?
N4 C25 C30 C31 -0.8(3) . . . . ?
C29 C30 C31 C32 3.0(6) . . . . ?
C25 C30 C31 C32 -177.7(3) . . . . ?
C29 C30 C31 C36 -178.6(4) . . . . ?
C25 C30 C31 C36 0.7(3) . . . . ?
C36 C31 C32 C33 -1.6(4) . . . . ?
C30 C31 C32 C33 176.7(3) . . . . ?
C31 C32 C33 C34 1.3(5) . . . . ?
C32 C33 C34 C35 -0.3(5) . . . . ?
C33 C34 C35 C36 -0.5(5) . . . . ?
C34 C35 C36 N4 -176.9(3) . . . . ?
C34 C35 C36 C31 0.2(4) . . . . ?
C25 N4 C36 C35 177.1(3) . . . . ?
C22 N4 C36 C35 0.3(4) . . . . ?
C25 N4 C36 C31 -0.2(3) . . . . ?
C22 N4 C36 C31 -177.1(2) . . . . ?
C32 C31 C36 C35 0.8(4) . . . . ?
C30 C31 C36 C35 -177.9(3) . . . . ?
C32 C31 C36 N4 178.4(2) . . . . ?
C30 C31 C36 N4 -0.3(3) . . . . ?
